data_4318270
loop_
_publ_author_name
'Jason A. Halfen'
'Heather L. Moore'
'Derek C. Fox'

_publ_section_title
;
 Synthetic Models of the Reduced Active Site of Superoxide Reductase
;
_journal_name_full 'Inorganic Chemistry'
_journal_page_first 3935
_journal_page_last 3943
_journal_paper_doi 10.1021/ic025517l
_journal_volume 41
_journal_year 2002
_chemical_formula_sum 'C25 H31 B F4 Fe N4 S'
_chemical_formula_weight 562.26
_chemical_name_common '[(L8py2)Fe(S-C6H4-p-CH3)]BF4 (5)'
_chemical_name_systematic
; 
 ? 
;
_space_group_IT_number 2
_symmetry_cell_setting triclinic
_symmetry_space_group_name_Hall '-P 1'
_symmetry_space_group_name_H-M 'P -1'
_atom_sites_solution_hydrogens geom
_atom_sites_solution_primary direct
_atom_sites_solution_secondary difmap
_audit_creation_method SHELXL-97
_cell_angle_alpha 89.93(3)
_cell_angle_beta 111.04(3)
_cell_angle_gamma 114.00(3)
_cell_formula_units_Z 2
_cell_length_a 10.936(2)
_cell_length_b 11.091(2)
_cell_length_c 13.142(6)
_cell_measurement_reflns_used 25
_cell_measurement_temperature 293(2)
_cell_measurement_theta_max 15.74
_cell_measurement_theta_min 10.38
_cell_volume 1339.4(9)
_computing_structure_refinement 'SHELXL-97 (Sheldrick, 1997)'
_computing_structure_solution 'SHELXS-97 (Sheldrick, 1990)'
_diffrn_ambient_temperature 293(2)
_diffrn_measured_fraction_theta_full 0.976
_diffrn_measured_fraction_theta_max 0.976
_diffrn_measurement_device_type CAD4
_diffrn_measurement_method 'omega 2-theta scans'
_diffrn_radiation_monochromator graphite
_diffrn_radiation_source 'fine-focus sealed tube'
_diffrn_radiation_type MoK\a
_diffrn_radiation_wavelength 0.71073
_diffrn_reflns_av_R_equivalents 0.0367
_diffrn_reflns_av_sigmaI/netI 0.0808
_diffrn_reflns_limit_h_max 12
_diffrn_reflns_limit_h_min 0
_diffrn_reflns_limit_k_max 11
_diffrn_reflns_limit_k_min -13
_diffrn_reflns_limit_l_max 14
_diffrn_reflns_limit_l_min -15
_diffrn_reflns_number 4911
_diffrn_reflns_theta_full 25.07
_diffrn_reflns_theta_max 25.07
_diffrn_reflns_theta_min 2.04
_diffrn_standards_interval_time '5400 seconds'
_diffrn_standards_number 2
_exptl_absorpt_coefficient_mu 0.690
_exptl_absorpt_correction_T_max 1.0000
_exptl_absorpt_correction_T_min 0.8984
_exptl_absorpt_correction_type 'psi-scan corrections'
_exptl_crystal_colour yellow
_exptl_crystal_density_diffrn 1.394
_exptl_crystal_density_method 'not measured'
_exptl_crystal_description plate
_exptl_crystal_F_000 584
_exptl_crystal_size_max 0.52
_exptl_crystal_size_mid 0.32
_exptl_crystal_size_min 0.10
_refine_diff_density_max 0.630
_refine_diff_density_min -0.393
_refine_diff_density_rms 0.074
_refine_ls_extinction_method none
_refine_ls_goodness_of_fit_ref 1.014
_refine_ls_hydrogen_treatment mixed
_refine_ls_matrix_type full
_refine_ls_number_parameters 325
_refine_ls_number_reflns 4643
_refine_ls_number_restraints 0
_refine_ls_restrained_S_all 1.014
_refine_ls_R_factor_all 0.1453
_refine_ls_R_factor_gt 0.0755
_refine_ls_shift/su_max 0.000
_refine_ls_shift/su_mean 0.000
_refine_ls_structure_factor_coef Fsqd
_refine_ls_weighting_details 'calc w=1/[\s^2^(Fo^2^)+(0.0929P)^2^+1.5480P] where P=(Fo^2^+2Fc^2^)/3'
_refine_ls_weighting_scheme calc
_refine_ls_wR_factor_gt 0.1702
_refine_ls_wR_factor_ref 0.2100
_reflns_number_gt 2591
_reflns_number_total 4643
_reflns_threshold_expression >2sigma(I)
_cod_data_source_file ic025517l_s1_5.cif
_cod_data_source_block compd5
_cod_depositor_comments
;
The following automatic conversions were performed:

'_symmetry_cell_setting' value 'Triclinic' changed to 'triclinic'
according to the built-in table from CIF Core dictionary named
'cif_core.dic' version 2.4.1 from 2010-06-29.

Automatic conversion script
Id: cif_fix_values 1646 2011-03-28 12:23:43Z adriana 
;
_cod_original_cell_volume 1339.4(7)
_cod_database_code 4318270

loop_
_symmetry_equiv_pos_as_xyz
'x, y, z'
'-x, -y, -z'

loop_
_atom_site_label
_atom_site_type_symbol
_atom_site_fract_x
_atom_site_fract_y
_atom_site_fract_z
_atom_site_U_iso_or_equiv
_atom_site_adp_type
_atom_site_occupancy
_atom_site_symmetry_multiplicity
_atom_site_calc_flag
_atom_site_refinement_flags
_atom_site_disorder_assembly
_atom_site_disorder_group
Fe1 Fe 0.32095(10) 0.47850(9) 0.21224(7) 0.0544(3) Uani 1 1 d . . .
S1 S 0.2138(3) 0.4400(2) 0.02019(16) 0.0964(8) Uani 1 1 d . . .
N1 N 0.3954(6) 0.6984(5) 0.2595(4) 0.0632(14) Uani 1 1 d . . .
N2 N 0.1647(6) 0.4702(6) 0.2851(5) 0.0678(15) Uani 1 1 d . . .
N3 N 0.5573(6) 0.5660(5) 0.2655(4) 0.0584(13) Uani 1 1 d . . .
N4 N 0.2579(6) 0.2802(5) 0.2621(4) 0.0573(13) Uani 1 1 d . . .
C1 C 0.2779(10) 0.7386(8) 0.1980(6) 0.088(3) Uani 1 1 d . . .
H1A H 0.2412 0.7054 0.1196 0.106 Uiso 1 1 calc R . .
H1B H 0.3184 0.8356 0.2081 0.106 Uiso 1 1 calc R . .
C2 C 0.1529(10) 0.6856(9) 0.2358(7) 0.099(3) Uani 1 1 d . . .
H2A H 0.1907 0.7217 0.3136 0.119 Uiso 1 1 calc R . .
H2B H 0.0839 0.7201 0.1960 0.119 Uiso 1 1 calc R . .
C3 C 0.0713(9) 0.5348(9) 0.2209(7) 0.091(3) Uani 1 1 d . . .
H3A H -0.0090 0.5132 0.2441 0.110 Uiso 1 1 calc R . .
H3B H 0.0306 0.4977 0.1430 0.110 Uiso 1 1 calc R . .
C4 C 0.2429(9) 0.5313(7) 0.4057(6) 0.076(2) Uani 1 1 d . . .
H4A H 0.2326 0.4601 0.4495 0.091 Uiso 1 1 calc R . .
H4B H 0.1972 0.5828 0.4228 0.091 Uiso 1 1 calc R . .
C5 C 0.4046(8) 0.6222(7) 0.4386(5) 0.0698(19) Uani 1 1 d . . .
H5A H 0.4453 0.6563 0.5171 0.084 Uiso 1 1 calc R . .
H5B H 0.4496 0.5661 0.4289 0.084 Uiso 1 1 calc R . .
C6 C 0.4534(8) 0.7408(6) 0.3818(5) 0.0682(19) Uani 1 1 d . . .
H6A H 0.4197 0.8045 0.3972 0.082 Uiso 1 1 calc R . .
H6B H 0.5589 0.7851 0.4111 0.082 Uiso 1 1 calc R . .
C7 C 0.5145(9) 0.7593(7) 0.2212(6) 0.083(2) Uani 1 1 d . . .
H7A H 0.5649 0.8550 0.2479 0.099 Uiso 1 1 calc R . .
H7B H 0.4751 0.7449 0.1410 0.099 Uiso 1 1 calc R . .
C8 C 0.6194(8) 0.6985(7) 0.2629(6) 0.0673(18) Uani 1 1 d . . .
C9 C 0.7678(10) 0.7728(8) 0.2951(8) 0.100(3) Uani 1 1 d . . .
H9A H 0.8065 0.8638 0.2921 0.121 Uiso 1 1 calc R . .
C10 C 0.8567(10) 0.7105(10) 0.3314(9) 0.114(3) Uani 1 1 d . . .
H10A H 0.9570 0.7584 0.3544 0.137 Uiso 1 1 calc R . .
C11 C 0.7939(9) 0.5741(9) 0.3330(7) 0.091(2) Uani 1 1 d . . .
H11A H 0.8517 0.5289 0.3572 0.109 Uiso 1 1 calc R . .
C12 C 0.6456(8) 0.5067(7) 0.2986(6) 0.0681(19) Uani 1 1 d . . .
H12A H 0.6047 0.4149 0.2983 0.082 Uiso 1 1 calc R . .
C13 C 0.0668(8) 0.3264(8) 0.2717(7) 0.085(2) Uani 1 1 d . . .
H13A H -0.0039 0.2947 0.1959 0.102 Uiso 1 1 calc R . .
H13B H 0.0143 0.3154 0.3196 0.102 Uiso 1 1 calc R . .
C14 C 0.1509(7) 0.2451(7) 0.2999(6) 0.0677(18) Uani 1 1 d . . .
C15 C 0.1147(9) 0.1385(8) 0.3547(7) 0.091(2) Uani 1 1 d . . .
H15A H 0.0415 0.1184 0.3811 0.110 Uiso 1 1 calc R . .
C16 C 0.1907(10) 0.0629(8) 0.3690(7) 0.093(3) Uani 1 1 d . . .
H16A H 0.1719 -0.0081 0.4077 0.112 Uiso 1 1 calc R . .
C17 C 0.2925(9) 0.0923(7) 0.3265(7) 0.081(2) Uani 1 1 d . . .
H17A H 0.3404 0.0383 0.3326 0.097 Uiso 1 1 calc R . .
C18 C 0.3266(7) 0.2018(6) 0.2739(6) 0.0652(18) Uani 1 1 d . . .
H18A H 0.3986 0.2214 0.2463 0.078 Uiso 1 1 calc R . .
C19 C 0.2398(9) 0.2975(8) -0.0030(6) 0.075(2) Uani 1 1 d . . .
C20 C 0.3787(9) 0.3056(8) 0.0252(6) 0.076(2) Uani 1 1 d . . .
H20A H 0.4593 0.3884 0.0511 0.091 Uiso 1 1 calc R . .
C21 C 0.3970(9) 0.1901(9) 0.0147(6) 0.079(2) Uani 1 1 d . . .
H21A H 0.4907 0.1969 0.0360 0.095 Uiso 1 1 calc R . .
C22 C 0.2774(10) 0.0624(9) -0.0273(6) 0.083(2) Uani 1 1 d . . .
C23 C 0.1411(11) 0.0576(9) -0.0576(7) 0.097(3) Uani 1 1 d . . .
H23A H 0.0603 -0.0248 -0.0875 0.117 Uiso 1 1 calc R . .
C24 C 0.1191(10) 0.1706(9) -0.0456(7) 0.090(2) Uani 1 1 d . . .
H24A H 0.0252 0.1628 -0.0655 0.108 Uiso 1 1 calc R . .
C25 C 0.2949(11) -0.0622(9) -0.0411(9) 0.122(3) Uani 1 1 d . . .
H25A H 0.2010 -0.1378 -0.0697 0.183 Uiso 1 1 calc R . .
H25B H 0.3534 -0.0737 0.0293 0.183 Uiso 1 1 calc R . .
H25C H 0.3417 -0.0555 -0.0916 0.183 Uiso 1 1 calc R . .
B1 B 0.2624(13) 0.8341(10) 0.6080(10) 0.085(3) Uani 1 1 d . . .
F1 F 0.3729(14) 0.8479(18) 0.6904(10) 0.338(9) Uani 1 1 d . . .
F2 F 0.1736(13) 0.7085(8) 0.5894(12) 0.266(6) Uani 1 1 d . . .
F3 F 0.3104(13) 0.8632(10) 0.5317(9) 0.238(5) Uani 1 1 d . . .
F4 F 0.2064(7) 0.9073(6) 0.6274(6) 0.162(3) Uani 1 1 d . . .

loop_
_atom_site_aniso_label
_atom_site_aniso_U_11
_atom_site_aniso_U_22
_atom_site_aniso_U_33
_atom_site_aniso_U_23
_atom_site_aniso_U_13
_atom_site_aniso_U_12
Fe1 0.0635(6) 0.0558(6) 0.0478(5) 0.0078(4) 0.0161(4) 0.0344(5)
S1 0.1254(19) 0.1099(17) 0.0619(12) 0.0128(11) 0.0115(12) 0.0805(16)
N1 0.089(4) 0.060(3) 0.054(3) 0.016(3) 0.026(3) 0.046(3)
N2 0.059(4) 0.077(4) 0.070(4) 0.003(3) 0.015(3) 0.041(3)
N3 0.069(4) 0.051(3) 0.062(3) 0.016(2) 0.032(3) 0.026(3)
N4 0.057(3) 0.052(3) 0.061(3) 0.008(2) 0.022(3) 0.024(3)
C1 0.134(8) 0.086(5) 0.069(5) 0.026(4) 0.025(5) 0.083(6)
C2 0.117(7) 0.116(7) 0.087(6) 0.017(5) 0.017(5) 0.092(6)
C3 0.088(6) 0.117(7) 0.089(6) 0.013(5) 0.019(5) 0.076(6)
C4 0.103(6) 0.079(5) 0.071(5) 0.021(4) 0.045(5) 0.054(5)
C5 0.090(6) 0.080(5) 0.042(4) 0.004(3) 0.018(4) 0.046(4)
C6 0.086(5) 0.064(4) 0.059(4) 0.007(3) 0.020(4) 0.044(4)
C7 0.119(7) 0.060(4) 0.082(5) 0.028(4) 0.049(5) 0.044(5)
C8 0.082(5) 0.057(4) 0.067(4) 0.017(3) 0.041(4) 0.023(4)
C9 0.091(7) 0.067(5) 0.142(8) 0.025(5) 0.066(6) 0.017(5)
C10 0.069(6) 0.101(7) 0.165(10) 0.025(7) 0.061(6) 0.017(6)
C11 0.081(6) 0.096(6) 0.122(7) 0.039(5) 0.063(5) 0.044(5)
C12 0.072(5) 0.064(4) 0.079(5) 0.021(4) 0.038(4) 0.032(4)
C13 0.053(4) 0.085(5) 0.112(6) 0.004(5) 0.030(4) 0.027(4)
C14 0.050(4) 0.062(4) 0.070(5) 0.002(4) 0.014(4) 0.013(4)
C15 0.077(6) 0.073(5) 0.103(6) 0.016(5) 0.042(5) 0.007(5)
C16 0.097(7) 0.056(5) 0.100(6) 0.021(4) 0.036(5) 0.011(5)
C17 0.079(6) 0.049(4) 0.095(6) 0.010(4) 0.017(5) 0.024(4)
C18 0.065(4) 0.055(4) 0.074(4) 0.007(3) 0.020(4) 0.031(4)
C19 0.082(6) 0.084(5) 0.052(4) 0.009(4) 0.020(4) 0.034(5)
C20 0.078(5) 0.083(5) 0.060(4) 0.006(4) 0.024(4) 0.031(4)
C21 0.091(6) 0.101(6) 0.068(5) 0.016(4) 0.041(4) 0.054(5)
C22 0.106(7) 0.085(6) 0.075(5) 0.023(4) 0.044(5) 0.050(5)
C23 0.098(7) 0.084(6) 0.101(7) 0.013(5) 0.033(5) 0.037(5)
C24 0.083(6) 0.105(7) 0.080(5) 0.021(5) 0.024(5) 0.045(6)
C25 0.135(9) 0.095(7) 0.150(9) 0.017(6) 0.056(7) 0.064(6)
B1 0.101(8) 0.076(6) 0.127(9) 0.042(6) 0.073(7) 0.059(6)
F1 0.248(12) 0.59(3) 0.230(12) 0.091(14) 0.019(10) 0.294(16)
F2 0.304(13) 0.100(6) 0.460(18) 0.034(8) 0.243(13) 0.069(7)
F3 0.402(14) 0.265(10) 0.274(11) 0.153(9) 0.266(11) 0.240(10)
F4 0.165(6) 0.125(5) 0.257(8) 0.013(5) 0.119(6) 0.089(4)

loop_
_atom_type_symbol
_atom_type_description
_atom_type_scat_dispersion_real
_atom_type_scat_dispersion_imag
_atom_type_scat_source
C C 0.0033 0.0016 'International Tables Vol C Tables 4.2.6.8 and 6.1.1.4'
H H 0.0000 0.0000 'International Tables Vol C Tables 4.2.6.8 and 6.1.1.4'
B B 0.0013 0.0007 'International Tables Vol C Tables 4.2.6.8 and 6.1.1.4'
N N 0.0061 0.0033 'International Tables Vol C Tables 4.2.6.8 and 6.1.1.4'
F F 0.0171 0.0103 'International Tables Vol C Tables 4.2.6.8 and 6.1.1.4'
S S 0.1246 0.1234 'International Tables Vol C Tables 4.2.6.8 and 6.1.1.4'
Fe Fe 0.3463 0.8444 'International Tables Vol C Tables 4.2.6.8 and 6.1.1.4'

loop_
_geom_angle_atom_site_label_1
_geom_angle_atom_site_label_2
_geom_angle_atom_site_label_3
_geom_angle
_geom_angle_site_symmetry_1
_geom_angle_site_symmetry_3
_geom_angle_publ_flag
N3 Fe1 N4 105.84(19) . . ?
N3 Fe1 N2 136.8(2) . . ?
N4 Fe1 N2 77.0(2) . . ?
N3 Fe1 N1 75.3(2) . . ?
N4 Fe1 N1 147.29(19) . . ?
N2 Fe1 N1 80.6(2) . . ?
N3 Fe1 S1 109.15(15) . . ?
N4 Fe1 S1 106.12(15) . . ?
N2 Fe1 S1 111.22(16) . . ?
N1 Fe1 S1 104.09(15) . . ?
C19 S1 Fe1 97.6(2) . . ?
C7 N1 C1 108.7(5) . . ?
C7 N1 C6 109.3(6) . . ?
C1 N1 C6 112.4(5) . . ?
C7 N1 Fe1 102.9(4) . . ?
C1 N1 Fe1 110.8(4) . . ?
C6 N1 Fe1 112.3(4) . . ?
C13 N2 C3 106.7(6) . . ?
C13 N2 C4 110.1(6) . . ?
C3 N2 C4 112.2(5) . . ?
C13 N2 Fe1 106.3(4) . . ?
C3 N2 Fe1 110.6(5) . . ?
C4 N2 Fe1 110.7(4) . . ?
C12 N3 C8 117.0(6) . . ?
C12 N3 Fe1 128.9(4) . . ?
C8 N3 Fe1 114.1(5) . . ?
C18 N4 C14 117.3(6) . . ?
C18 N4 Fe1 127.4(5) . . ?
C14 N4 Fe1 114.5(4) . . ?
N1 C1 C2 112.5(6) . . ?
C3 C2 C1 116.6(7) . . ?
N2 C3 C2 113.3(6) . . ?
N2 C4 C5 113.3(6) . . ?
C6 C5 C4 120.6(6) . . ?
N1 C6 C5 111.2(5) . . ?
N1 C7 C8 110.1(5) . . ?
N3 C8 C9 123.0(7) . . ?
N3 C8 C7 114.7(6) . . ?
C9 C8 C7 122.3(7) . . ?
C10 C9 C8 119.1(8) . . ?
C9 C10 C11 118.4(8) . . ?
C12 C11 C10 119.2(8) . . ?
N3 C12 C11 123.3(7) . . ?
N2 C13 C14 111.0(6) . . ?
N4 C14 C15 123.7(7) . . ?
N4 C14 C13 114.6(6) . . ?
C15 C14 C13 121.7(7) . . ?
C16 C15 C14 117.5(8) . . ?
C17 C16 C15 119.5(8) . . ?
C16 C17 C18 120.7(8) . . ?
N4 C18 C17 121.1(7) . . ?
C20 C19 C24 118.5(8) . . ?
C20 C19 S1 121.3(6) . . ?
C24 C19 S1 120.2(7) . . ?
C21 C20 C19 120.2(8) . . ?
C20 C21 C22 121.9(8) . . ?
C23 C22 C21 116.8(8) . . ?
C23 C22 C25 120.6(9) . . ?
C21 C22 C25 122.6(8) . . ?
C22 C23 C24 122.7(9) . . ?
C23 C24 C19 119.8(8) . . ?
F1 B1 F4 111.1(12) . . ?
F1 B1 F3 103.1(11) . . ?
F4 B1 F3 114.7(9) . . ?
F1 B1 F2 105.3(11) . . ?
F4 B1 F2 111.1(10) . . ?
F3 B1 F2 111.0(11) . . ?

loop_
_geom_bond_atom_site_label_1
_geom_bond_atom_site_label_2
_geom_bond_distance
_geom_bond_site_symmetry_2
_geom_bond_publ_flag
Fe1 N3 2.185(5) . ?
Fe1 N4 2.197(5) . ?
Fe1 N2 2.212(6) . ?
Fe1 N1 2.241(5) . ?
Fe1 S1 2.323(3) . ?
S1 C19 1.761(8) . ?
N1 C7 1.470(9) . ?
N1 C1 1.491(8) . ?
N1 C6 1.495(8) . ?
N2 C13 1.482(9) . ?
N2 C3 1.498(8) . ?
N2 C4 1.504(8) . ?
N3 C12 1.330(8) . ?
N3 C8 1.351(8) . ?
N4 C18 1.339(7) . ?
N4 C14 1.347(8) . ?
C1 C2 1.515(11) . ?
C2 C3 1.514(11) . ?
C4 C5 1.527(10) . ?
C5 C6 1.512(9) . ?
C7 C8 1.499(10) . ?
C8 C9 1.383(10) . ?
C9 C10 1.364(12) . ?
C10 C11 1.389(11) . ?
C11 C12 1.372(10) . ?
C13 C14 1.493(10) . ?
C14 C15 1.377(10) . ?
C15 C16 1.371(11) . ?
C16 C17 1.345(11) . ?
C17 C18 1.380(9) . ?
C19 C20 1.392(10) . ?
C19 C24 1.413(11) . ?
C20 C21 1.389(10) . ?
C21 C22 1.413(11) . ?
C22 C23 1.376(11) . ?
C22 C25 1.491(11) . ?
C23 C24 1.387(11) . ?
B1 F1 1.251(13) . ?
B1 F4 1.272(10) . ?
B1 F3 1.276(11) . ?
B1 F2 1.293(12) . ?

loop_
_geom_torsion_atom_site_label_1
_geom_torsion_atom_site_label_2
_geom_torsion_atom_site_label_3
_geom_torsion_atom_site_label_4
_geom_torsion
_geom_torsion_site_symmetry_1
_geom_torsion_site_symmetry_2
_geom_torsion_site_symmetry_3
_geom_torsion_site_symmetry_4
_geom_torsion_publ_flag
N3 Fe1 S1 C19 75.3(3) . . . . ?
N4 Fe1 S1 C19 -38.3(3) . . . . ?
N2 Fe1 S1 C19 -120.4(3) . . . . ?
N1 Fe1 S1 C19 154.4(3) . . . . ?
N3 Fe1 N1 C7 37.5(4) . . . . ?
N4 Fe1 N1 C7 134.0(5) . . . . ?
N2 Fe1 N1 C7 -178.7(4) . . . . ?
S1 Fe1 N1 C7 -69.0(4) . . . . ?
N3 Fe1 N1 C1 153.5(5) . . . . ?
N4 Fe1 N1 C1 -110.0(5) . . . . ?
N2 Fe1 N1 C1 -62.7(5) . . . . ?
S1 Fe1 N1 C1 47.0(5) . . . . ?
N3 Fe1 N1 C6 -79.9(4) . . . . ?
N4 Fe1 N1 C6 16.6(7) . . . . ?
N2 Fe1 N1 C6 63.9(4) . . . . ?
S1 Fe1 N1 C6 173.6(4) . . . . ?
N3 Fe1 N2 C13 -125.9(5) . . . . ?
N4 Fe1 N2 C13 -26.4(4) . . . . ?
N1 Fe1 N2 C13 177.6(5) . . . . ?
S1 Fe1 N2 C13 76.1(4) . . . . ?
N3 Fe1 N2 C3 118.6(5) . . . . ?
N4 Fe1 N2 C3 -141.9(5) . . . . ?
N1 Fe1 N2 C3 62.1(5) . . . . ?
S1 Fe1 N2 C3 -39.4(5) . . . . ?
N3 Fe1 N2 C4 -6.4(6) . . . . ?
N4 Fe1 N2 C4 93.1(4) . . . . ?
N1 Fe1 N2 C4 -62.9(4) . . . . ?
S1 Fe1 N2 C4 -164.4(4) . . . . ?
N4 Fe1 N3 C12 13.7(6) . . . . ?
N2 Fe1 N3 C12 101.5(6) . . . . ?
N1 Fe1 N3 C12 159.8(6) . . . . ?
S1 Fe1 N3 C12 -100.1(5) . . . . ?
N4 Fe1 N3 C8 -166.8(4) . . . . ?
N2 Fe1 N3 C8 -79.0(5) . . . . ?
N1 Fe1 N3 C8 -20.7(4) . . . . ?
S1 Fe1 N3 C8 79.4(4) . . . . ?
N3 Fe1 N4 C18 -28.0(6) . . . . ?
N2 Fe1 N4 C18 -163.4(6) . . . . ?
N1 Fe1 N4 C18 -115.3(6) . . . . ?
S1 Fe1 N4 C18 87.9(5) . . . . ?
N3 Fe1 N4 C14 141.5(4) . . . . ?
N2 Fe1 N4 C14 6.1(4) . . . . ?
N1 Fe1 N4 C14 54.2(6) . . . . ?
S1 Fe1 N4 C14 -102.6(4) . . . . ?
C7 N1 C1 C2 -177.3(6) . . . . ?
C6 N1 C1 C2 -56.3(8) . . . . ?
Fe1 N1 C1 C2 70.3(7) . . . . ?
N1 C1 C2 C3 -61.6(9) . . . . ?
C13 N2 C3 C2 174.0(7) . . . . ?
C4 N2 C3 C2 53.4(9) . . . . ?
Fe1 N2 C3 C2 -70.7(7) . . . . ?
C1 C2 C3 N2 61.8(9) . . . . ?
C13 N2 C4 C5 136.1(6) . . . . ?
C3 N2 C4 C5 -105.2(7) . . . . ?
Fe1 N2 C4 C5 18.9(7) . . . . ?
N2 C4 C5 C6 57.4(8) . . . . ?
C7 N1 C6 C5 -131.5(6) . . . . ?
C1 N1 C6 C5 107.8(7) . . . . ?
Fe1 N1 C6 C5 -18.0(7) . . . . ?
C4 C5 C6 N1 -57.0(8) . . . . ?
C1 N1 C7 C8 -168.0(6) . . . . ?
C6 N1 C7 C8 69.0(7) . . . . ?
Fe1 N1 C7 C8 -50.5(6) . . . . ?
C12 N3 C8 C9 -1.5(10) . . . . ?
Fe1 N3 C8 C9 178.9(6) . . . . ?
C12 N3 C8 C7 177.9(6) . . . . ?
Fe1 N3 C8 C7 -1.6(7) . . . . ?
N1 C7 C8 N3 37.0(8) . . . . ?
N1 C7 C8 C9 -143.5(7) . . . . ?
N3 C8 C9 C10 -0.1(13) . . . . ?
C7 C8 C9 C10 -179.5(8) . . . . ?
C8 C9 C10 C11 0.9(15) . . . . ?
C9 C10 C11 C12 -0.1(14) . . . . ?
C8 N3 C12 C11 2.4(10) . . . . ?
Fe1 N3 C12 C11 -178.2(5) . . . . ?
C10 C11 C12 N3 -1.6(12) . . . . ?
C3 N2 C13 C14 161.5(6) . . . . ?
C4 N2 C13 C14 -76.5(7) . . . . ?
Fe1 N2 C13 C14 43.4(7) . . . . ?
C18 N4 C14 C15 3.7(10) . . . . ?
Fe1 N4 C14 C15 -167.0(6) . . . . ?
C18 N4 C14 C13 -172.8(6) . . . . ?
Fe1 N4 C14 C13 16.6(7) . . . . ?
N2 C13 C14 N4 -41.4(9) . . . . ?
N2 C13 C14 C15 142.1(7) . . . . ?
N4 C14 C15 C16 -1.4(12) . . . . ?
C13 C14 C15 C16 174.8(7) . . . . ?
C14 C15 C16 C17 -2.2(12) . . . . ?
C15 C16 C17 C18 3.5(12) . . . . ?
C14 N4 C18 C17 -2.3(9) . . . . ?
Fe1 N4 C18 C17 166.9(5) . . . . ?
C16 C17 C18 N4 -1.2(11) . . . . ?
Fe1 S1 C19 C20 -65.5(6) . . . . ?
Fe1 S1 C19 C24 111.1(6) . . . . ?
C24 C19 C20 C21 -2.1(10) . . . . ?
S1 C19 C20 C21 174.6(5) . . . . ?
C19 C20 C21 C22 1.9(11) . . . . ?
C20 C21 C22 C23 0.0(11) . . . . ?
C20 C21 C22 C25 178.8(8) . . . . ?
C21 C22 C23 C24 -1.7(12) . . . . ?
C25 C22 C23 C24 179.4(8) . . . . ?
C22 C23 C24 C19 1.5(13) . . . . ?
C20 C19 C24 C23 0.5(11) . . . . ?
S1 C19 C24 C23 -176.3(6) . . . . ?
